data_7219321
loop_
_publ_author_name
'Lu, Xin-Xin'
'Luo, Yu-Hui'
'Xu, Yan'
'Zhang, Hong'

_publ_section_title
;
 Temperature-dependent assembly of two 3D [BW12O40]5&#x2212;-based
 coordination polymers with visible light driven photocatalytic properties
;
_journal_issue 7
_journal_name_full CrystEngComm
_journal_page_first 1631
_journal_paper_doi 10.1039/C4CE02211D
_journal_volume 17
_journal_year 2015
_chemical_formula_moiety '[Cu3Cu(BBTZ)5(BW12O40)(H2O)]H2O'
_chemical_formula_sum 'C60 H64 B Cu4 N30 O42 W12'
_chemical_formula_weight 4348.58
_chemical_name_systematic
; 
 ? 
;
_space_group_IT_number 2
_symmetry_cell_setting triclinic
_symmetry_space_group_name_Hall '-P 1'
_symmetry_space_group_name_H-M 'P -1'
_atom_sites_solution_hydrogens geom
_atom_sites_solution_primary direct
_atom_sites_solution_secondary difmap
_audit_creation_method SHELXL-97
_audit_update_record
;
2014-12-30 deposited with the CCDC.
2015-01-02 downloaded from the CCDC.
;
_cell_angle_alpha 108.632(5)
_cell_angle_beta 92.585(4)
_cell_angle_gamma 97.240(4)
_cell_formula_units_Z 1
_cell_length_a 13.1356(7)
_cell_length_b 13.2969(7)
_cell_length_c 14.4976(7)
_cell_measurement_reflns_used 5105
_cell_measurement_temperature 293(2)
_cell_measurement_theta_max 29.1642
_cell_measurement_theta_min 3.1103
_cell_volume 2370.5(2)
_computing_structure_refinement 'SHELXL-97 (Sheldrick, 1997)'
_computing_structure_solution 'SHELXS-97 (Sheldrick, 1990)'
_diffrn_ambient_temperature 293(2)
_diffrn_measured_fraction_theta_full 0.996
_diffrn_measured_fraction_theta_max 0.996
_diffrn_radiation_monochromator graphite
_diffrn_radiation_source 'fine-focus sealed tube'
_diffrn_radiation_type MoK\a
_diffrn_radiation_wavelength 0.71073
_diffrn_reflns_av_R_equivalents 0.0424
_diffrn_reflns_av_sigmaI/netI 0.0723
_diffrn_reflns_limit_h_max 15
_diffrn_reflns_limit_h_min -14
_diffrn_reflns_limit_k_max 15
_diffrn_reflns_limit_k_min -15
_diffrn_reflns_limit_l_max 17
_diffrn_reflns_limit_l_min -14
_diffrn_reflns_number 14454
_diffrn_reflns_theta_full 25.10
_diffrn_reflns_theta_max 25.10
_diffrn_reflns_theta_min 3.12
_exptl_absorpt_coefficient_mu 15.465
_exptl_absorpt_correction_T_max 1.00000
_exptl_absorpt_correction_T_min 0.37937
_exptl_absorpt_correction_type multi-scan
_exptl_absorpt_process_details
;
CrysAlisPro, Agilent Technologies,
Version 1.171.35.21 (release 20-01-2012 CrysAlis171 .NET)
(compiled Jan 23 2012,18:06:46)
Empirical absorption correction using spherical harmonics,
 implemented in SCALE3 ABSPACK scaling algorithm.
;
_exptl_crystal_colour yellow
_exptl_crystal_density_diffrn 3.046
_exptl_crystal_density_method 'not measured'
_exptl_crystal_description block
_exptl_crystal_F_000 1979
_exptl_crystal_size_max 0.3
_exptl_crystal_size_mid 0.26
_exptl_crystal_size_min 0.24
_refine_diff_density_max 2.092
_refine_diff_density_min -1.752
_refine_diff_density_rms 0.267
_refine_ls_extinction_method none
_refine_ls_goodness_of_fit_ref 1.053
_refine_ls_hydrogen_treatment constr
_refine_ls_matrix_type full
_refine_ls_number_parameters 790
_refine_ls_number_reflns 8410
_refine_ls_number_restraints 0
_refine_ls_restrained_S_all 1.053
_refine_ls_R_factor_all 0.0853
_refine_ls_R_factor_gt 0.0680
_refine_ls_shift/su_max 0.001
_refine_ls_shift/su_mean 0.000
_refine_ls_structure_factor_coef Fsqd
_refine_ls_weighting_details 'calc w=1/[\s^2^(Fo^2^)+(0.0000P)^2^+150.7847P] where P=(Fo^2^+2Fc^2^)/3'
_refine_ls_weighting_scheme calc
_refine_ls_wR_factor_gt 0.1397
_refine_ls_wR_factor_ref 0.1488
_reflns_number_gt 6896
_reflns_number_total 8410
_reflns_threshold_expression >2sigma(I)
_cod_data_source_file c4ce02211d2.cif
_cod_data_source_block Compound2
_cod_depositor_comments 'Adding full bibliography for 7219321--7219322.cif.'
_cod_original_sg_symbol_H-M P-1
_cod_database_code 7219321

loop_
_symmetry_equiv_pos_as_xyz
'x, y, z'
'-x, -y, -z'

loop_
_atom_site_label
_atom_site_type_symbol
_atom_site_fract_x
_atom_site_fract_y
_atom_site_fract_z
_atom_site_U_iso_or_equiv
_atom_site_adp_type
_atom_site_occupancy
_atom_site_symmetry_multiplicity
_atom_site_calc_flag
_atom_site_refinement_flags
_atom_site_disorder_assembly
_atom_site_disorder_group
W1 W 0.04231(8) -0.02855(7) 0.22602(6) 0.0434(3) Uani 1 1 d . . .
W2 W -0.14604(7) -0.20651(7) -0.18839(6) 0.0403(2) Uani 1 1 d . . .
W3 W -0.10778(7) -0.23355(7) 0.04043(6) 0.0356(2) Uani 1 1 d . . .
W4 W 0.09658(6) -0.23890(6) -0.10571(6) 0.0326(2) Uani 1 1 d . . .
W5 W 0.24314(6) -0.03161(7) 0.08038(7) 0.0386(2) Uani 1 1 d . . .
W6 W 0.20177(6) -0.00597(7) -0.14896(6) 0.0349(2) Uani 1 1 d . . .
B1 B 0.0000 0.0000 0.0000 0.002(4) Uani 1 2 d S . .
Cu1 Cu 0.0000 0.0000 0.5000 0.0344(8) Uani 1 2 d S . .
Cu2 Cu -1.0000 -0.5000 0.0000 0.0592(12) Uani 1 2 d S . .
Cu3 Cu 0.5000 0.0000 0.0000 0.0767(16) Uani 1 2 d S . .
Cu4 Cu 0.4363(9) 0.5130(8) 0.4842(7) 0.113(3) Uani 0.50 1 d P . .
C1 C -0.869(2) -0.472(2) 0.1756(19) 0.065(8) Uani 1 1 d . . .
H1 H -0.8960 -0.5394 0.1771 0.078 Uiso 1 1 calc R . .
C2 C -0.839(2) -0.342(2) 0.1268(16) 0.055(7) Uani 1 1 d . . .
H2 H -0.8366 -0.2977 0.0886 0.066 Uiso 1 1 calc R . .
C3 C -0.7024(19) -0.233(2) 0.2573(19) 0.060(7) Uani 1 1 d . . .
H3A H -0.7192 -0.2004 0.3237 0.072 Uiso 1 1 calc R . .
H3B H -0.7035 -0.1800 0.2245 0.072 Uiso 1 1 calc R . .
C4 C -0.5938(18) -0.2599(19) 0.2612(17) 0.052(6) Uani 1 1 d . . .
C5 C -0.559(2) -0.310(2) 0.3207(18) 0.066(8) Uani 1 1 d . . .
H5 H -0.6037 -0.3284 0.3629 0.080 Uiso 1 1 calc R . .
C6 C -0.4631(19) -0.336(2) 0.3222(19) 0.060(7) Uani 1 1 d . . .
H6 H -0.4433 -0.3722 0.3635 0.073 Uiso 1 1 calc R . .
C7 C -0.3952(17) -0.3080(18) 0.2630(18) 0.048(6) Uani 1 1 d . . .
C8 C -0.428(2) -0.256(2) 0.2023(19) 0.063(7) Uani 1 1 d . . .
H8 H -0.3822 -0.2352 0.1626 0.075 Uiso 1 1 calc R . .
C9 C -0.529(2) -0.235(2) 0.1989(18) 0.063(8) Uani 1 1 d . . .
H9 H -0.5521 -0.2033 0.1544 0.075 Uiso 1 1 calc R . .
C10 C -0.2851(19) -0.329(2) 0.268(2) 0.066(8) Uani 1 1 d . . .
H10A H -0.2852 -0.4015 0.2700 0.079 Uiso 1 1 calc R . .
H10B H -0.2552 -0.3254 0.2093 0.079 Uiso 1 1 calc R . .
C11 C -0.1532(17) -0.1727(18) 0.3598(16) 0.045(5) Uani 1 1 d . . .
H11 H -0.1325 -0.1521 0.3071 0.054 Uiso 1 1 calc R B .
C12 C -0.168(2) -0.179(2) 0.4997(19) 0.074(9) Uani 1 1 d . . .
H12 H -0.1583 -0.1635 0.5670 0.088 Uiso 1 1 calc R B .
C13 C -0.176(2) 0.119(3) 0.511(2) 0.079(9) Uani 1 1 d . . .
H13 H -0.2096 0.0770 0.5437 0.095 Uiso 1 1 calc R B .
C14 C -0.072(2) 0.172(2) 0.4331(19) 0.057(7) Uani 1 1 d . A .
H14 H -0.0128 0.1833 0.4023 0.068 Uiso 1 1 calc R . .
C15 C -0.157(2) 0.327(2) 0.410(2) 0.071(8) Uani 1 1 d . A .
H15A H -0.1570 0.3069 0.3394 0.086 Uiso 1 1 calc R . .
H15B H -0.2224 0.3518 0.4270 0.086 Uiso 1 1 calc R . .
C16 C -0.074(3) 0.416(2) 0.455(2) 0.072(9) Uani 1 1 d . . .
C17A C -0.036(18) 0.44(2) 0.56(2) 0.09(4) Uani 0.50 1 d P A 1
H17A H -0.0626 0.3934 0.5916 0.104 Uiso 0.50 1 calc PR A 1
C18A C 0.043(8) 0.524(9) 0.596(9) 0.09(3) Uani 0.50 1 d P . 1
H18A H 0.0730 0.5380 0.6591 0.106 Uiso 0.50 1 calc PR . 1
C17B C -0.067(18) 0.46(2) 0.56(2) 0.09(5) Uani 0.50 1 d P A 2
H17B H -0.1046 0.4249 0.5943 0.106 Uiso 0.50 1 calc PR A 2
C18B C -0.006(8) 0.549(10) 0.596(9) 0.09(3) Uani 0.50 1 d P . 2
H18B H -0.0142 0.5916 0.6592 0.105 Uiso 0.50 1 calc PR . 2
C19 C 0.4389(17) 0.2101(15) 0.0675(17) 0.041(5) Uani 1 1 d . . .
H19 H 0.3804 0.1918 0.0237 0.049 Uiso 1 1 calc R . .
C20 C 0.573(3) 0.206(2) 0.143(3) 0.085(10) Uani 1 1 d . . .
H20 H 0.6288 0.1799 0.1642 0.102 Uiso 1 1 calc R . .
C21 C 0.428(2) 0.4058(17) 0.1427(18) 0.053(6) Uani 1 1 d . . .
H21A H 0.4497 0.4560 0.2077 0.063 Uiso 1 1 calc R . .
H21B H 0.3528 0.3932 0.1356 0.063 Uiso 1 1 calc R . .
C22 C 0.4658(16) 0.4539(17) 0.0680(16) 0.040(5) Uani 1 1 d . . .
C23 C 0.5664(18) 0.460(2) 0.049(2) 0.063(7) Uani 1 1 d . . .
H23 H 0.6122 0.4303 0.0796 0.075 Uiso 1 1 calc R . .
C24 C 0.5997(19) 0.5086(19) -0.015(2) 0.057(7) Uani 1 1 d . . .
H24 H 0.6697 0.5172 -0.0232 0.068 Uiso 1 1 calc R . .
C25 C 0.44(2) 0.73(3) 0.578(19) 0.12(6) Uani 0.50 1 d P . .
C26 C 0.589(15) 0.66(2) 0.611(15) 0.12(5) Uani 0.50 1 d P . .
C27 C 0.427(13) 0.64(2) 0.576(16) 0.12(5) Uani 0.50 1 d P C .
C28 C 0.59(2) 0.74(2) 0.611(16) 0.12(6) Uani 0.50 1 d P C .
C29 C 0.515(4) 0.930(4) 0.669(3) 0.119(14) Uani 1 1 d . . .
H29A H 0.5776 0.9653 0.7110 0.143 Uiso 1 1 calc R C .
H29B H 0.4563 0.9468 0.7064 0.143 Uiso 1 1 calc R . .
C30 C 0.509(3) 0.966(3) 0.580(3) 0.097(11) Uani 1 1 d . C .
C31 C 0.580(3) 0.946(3) 0.505(3) 0.099(11) Uani 1 1 d . . .
H31 H 0.6344 0.9083 0.5083 0.118 Uiso 1 1 calc R C .
C32 C 0.436(3) 1.017(3) 0.570(3) 0.099(11) Uani 1 1 d . . .
H32 H 0.3900 1.0299 0.6181 0.118 Uiso 1 1 calc R C .
N1 N -0.9011(15) -0.4364(14) 0.1069(15) 0.051(5) Uani 1 1 d . . .
N2 N -0.7823(15) -0.3236(14) 0.2079(14) 0.051(5) Uani 1 1 d . . .
N3 N -0.7983(18) -0.4094(19) 0.2418(16) 0.069(7) Uani 1 1 d . . .
N4 N -0.2216(15) -0.2561(17) 0.3509(14) 0.055(5) Uani 1 1 d . B .
N5 N -0.2346(15) -0.2604(19) 0.4414(16) 0.066(7) Uani 1 1 d . B .
N6 N -0.1169(14) -0.1212(15) 0.4498(14) 0.046(5) Uani 1 1 d . B .
N7 N -0.0885(13) 0.0996(13) 0.4759(12) 0.035(4) Uani 1 1 d . A .
N8 N -0.2136(17) 0.197(2) 0.498(2) 0.085(9) Uani 1 1 d . A .
N9 N -0.1501(17) 0.2282(18) 0.4397(16) 0.060(6) Uani 1 1 d . . .
N10 N 0.5041(17) 0.1428(17) 0.0712(18) 0.064(6) Uani 1 1 d . . .
N11 N 0.4661(16) 0.3049(14) 0.1323(16) 0.055(6) Uani 1 1 d . . .
N12 N 0.557(2) 0.309(2) 0.1858(19) 0.083(8) Uani 1 1 d . . .
N13 N 0.487(18) 0.63(4) 0.56(3) 0.12(9) Uani 0.50 1 d P . .
N14 N 0.534(18) 0.64(4) 0.58(3) 0.12(9) Uani 0.50 1 d P . .
N15 N 0.515(4) 0.815(4) 0.633(3) 0.117(11) Uani 1 1 d . C .
N16 N 0.606(19) 0.777(19) 0.653(11) 0.12(5) Uani 0.50 1 d P C .
N17 N 0.415(18) 0.75(2) 0.611(15) 0.12(5) Uani 0.50 1 d P C .
O1 O 0.0519(17) 0.047(2) -0.0707(17) 0.026(5) Uani 0.50 1 d P . .
O2 O -0.0918(16) 0.0519(17) 0.0343(16) 0.018(5) Uani 0.50 1 d P . .
O3 O -0.0234(18) -0.1184(19) -0.0437(16) 0.023(5) Uani 0.50 1 d P . .
O4 O 0.082(2) 0.030(2) 0.0917(19) 0.033(6) Uani 0.50 1 d P . .
O5 O -0.2154(12) -0.3048(14) -0.2783(11) 0.058(5) Uani 1 1 d . . .
O6 O -0.1752(11) -0.2573(15) -0.0826(11) 0.054(5) Uani 1 1 d . B .
O7 O -0.1578(12) -0.3462(12) 0.0607(13) 0.056(4) Uani 1 1 d . B .
O8 O 0.0091(11) -0.2822(16) -0.0201(10) 0.058(5) Uani 1 1 d . B .
O9 O -0.0217(16) -0.1706(14) 0.1562(13) 0.081(7) Uani 1 1 d . B .
O10 O -0.0212(11) -0.2616(16) -0.1935(11) 0.060(5) Uani 1 1 d . B .
O11 O 0.0597(11) -0.0383(11) 0.3391(10) 0.039(3) Uani 1 1 d . B .
O12A O 0.188(2) -0.056(3) 0.200(2) 0.028(7) Uani 0.50 1 d P B 1
O19A O 0.265(2) 0.121(2) 0.169(2) 0.030(7) Uani 0.50 1 d P . 1
O22A O 0.112(2) 0.128(3) 0.283(2) 0.030(7) Uani 0.50 1 d P . 1
O12B O 0.146(2) -0.071(3) 0.159(2) 0.029(7) Uani 0.50 1 d P B 2
O19B O 0.223(2) 0.104(2) 0.126(2) 0.029(7) Uani 0.50 1 d P . 2
O22B O 0.070(2) 0.112(3) 0.239(2) 0.029(7) Uani 0.50 1 d P . 2
O13 O 0.1410(16) -0.3556(13) -0.1581(11) 0.064(5) Uani 1 1 d . B .
O14 O 0.1969(14) -0.1764(13) 0.0014(11) 0.064(5) Uani 1 1 d . B .
O15 O 0.3592(12) -0.0485(12) 0.1197(11) 0.049(4) Uani 1 1 d . B .
O16 O 0.2770(13) 0.0019(13) -0.0301(12) 0.062(5) Uani 1 1 d . B .
O17 O 0.2983(12) -0.0103(13) -0.2216(12) 0.060(5) Uani 1 1 d . B .
O18 O 0.0914(14) -0.0111(14) -0.2358(14) 0.082(7) Uani 1 1 d . . .
O20 O 0.2032(14) 0.1426(14) -0.0961(13) 0.072(6) Uani 1 1 d . . .
O21 O 0.1679(13) -0.1574(13) -0.1742(11) 0.054(4) Uani 1 1 d . B .
O1W O 0.298(5) 0.496(5) 0.506(4) 0.126(19) Uani 0.50 1 d P C 1
O2W O 0.284(4) 0.513(4) 0.400(4) 0.121(18) Uani 0.50 1 d P C 2

loop_
_atom_site_aniso_label
_atom_site_aniso_U_11
_atom_site_aniso_U_22
_atom_site_aniso_U_33
_atom_site_aniso_U_23
_atom_site_aniso_U_13
_atom_site_aniso_U_12
W1 0.0678(7) 0.0470(6) 0.0226(5) 0.0180(4) 0.0095(4) 0.0157(5)
W2 0.0468(5) 0.0314(5) 0.0315(5) 0.0014(4) 0.0025(4) -0.0118(4)
W3 0.0391(5) 0.0301(4) 0.0366(5) 0.0153(4) -0.0036(4) -0.0078(4)
W4 0.0340(4) 0.0295(4) 0.0303(5) 0.0058(3) 0.0008(3) 0.0015(3)
W5 0.0266(4) 0.0429(5) 0.0529(6) 0.0254(4) 0.0057(4) 0.0031(4)
W6 0.0284(4) 0.0481(5) 0.0269(4) 0.0115(4) 0.0050(3) 0.0025(4)
B1 0.002(10) 0.002(10) 0.002(10) 0.001(8) 0.000(8) 0.000(8)
Cu1 0.0306(18) 0.0349(19) 0.0338(19) 0.0115(16) -0.0046(14) -0.0069(15)
Cu2 0.059(3) 0.051(3) 0.056(3) 0.012(2) -0.028(2) -0.009(2)
Cu3 0.069(3) 0.033(2) 0.124(5) 0.015(3) 0.044(3) 0.008(2)
Cu4 0.148(9) 0.080(6) 0.092(7) 0.014(5) 0.007(6) -0.011(6)
C1 0.08(2) 0.044(14) 0.054(17) 0.014(13) -0.035(15) -0.018(14)
C2 0.073(17) 0.057(16) 0.031(13) 0.017(11) -0.019(12) -0.007(13)
C3 0.052(15) 0.055(16) 0.053(16) 0.000(12) -0.018(12) -0.013(12)
C4 0.043(13) 0.051(14) 0.039(14) -0.003(11) -0.015(11) -0.018(11)
C5 0.047(15) 0.11(2) 0.040(15) 0.026(15) -0.010(12) 0.003(15)
C6 0.044(14) 0.077(19) 0.061(17) 0.035(15) -0.003(12) -0.017(13)
C7 0.041(13) 0.042(13) 0.052(15) 0.011(11) -0.015(11) -0.013(10)
C8 0.058(17) 0.062(17) 0.050(16) 0.010(13) -0.002(13) -0.034(13)
C9 0.062(17) 0.077(19) 0.043(15) 0.033(14) -0.026(12) -0.036(14)
C10 0.053(15) 0.054(16) 0.058(17) -0.017(13) 0.004(13) -0.014(13)
C11 0.046(13) 0.047(13) 0.036(13) 0.011(11) -0.002(10) -0.009(11)
C12 0.063(17) 0.11(2) 0.038(15) 0.042(16) -0.016(12) -0.046(16)
C13 0.055(18) 0.09(2) 0.11(3) 0.06(2) 0.015(17) 0.030(17)
C14 0.055(16) 0.052(15) 0.055(16) 0.008(13) 0.000(12) 0.004(13)
C15 0.09(2) 0.072(19) 0.08(2) 0.052(17) 0.010(17) 0.036(17)
C16 0.11(3) 0.049(16) 0.053(18) 0.019(14) -0.028(17) -0.016(16)
C17A 0.09(13) 0.09(11) 0.08(6) 0.03(7) 0.01(8) 0.01(7)
C18A 0.09(8) 0.09(7) 0.09(6) 0.03(5) 0.01(6) 0.01(6)
C17B 0.09(13) 0.09(12) 0.08(7) 0.03(7) 0.01(9) 0.01(8)
C18B 0.09(8) 0.09(7) 0.08(6) 0.03(5) 0.01(6) 0.01(6)
C19 0.040(12) 0.020(10) 0.054(14) 0.003(10) 0.018(10) -0.004(9)
C20 0.07(2) 0.052(18) 0.12(3) 0.013(19) 0.00(2) 0.010(16)
C21 0.068(17) 0.026(12) 0.061(16) 0.006(11) 0.018(13) 0.010(11)
C22 0.031(11) 0.042(12) 0.047(13) 0.013(10) 0.005(10) 0.008(10)
C23 0.033(13) 0.065(17) 0.10(2) 0.042(16) 0.003(13) -0.002(12)
C24 0.042(14) 0.048(14) 0.069(18) 0.007(13) 0.007(12) -0.008(12)
C25 0.12(15) 0.12(17) 0.12(16) 0.04(13) 0.01(9) 0.02(12)
C26 0.12(14) 0.12(15) 0.12(14) 0.04(12) 0.01(8) 0.02(12)
C27 0.12(14) 0.12(11) 0.12(10) 0.04(9) 0.01(10) 0.02(12)
C28 0.12(13) 0.12(19) 0.12(16) 0.04(14) 0.01(12) 0.02(13)
C29 0.12(4) 0.12(4) 0.12(4) 0.04(3) 0.01(3) 0.02(3)
C30 0.09(3) 0.10(3) 0.09(3) 0.02(2) 0.01(2) 0.01(2)
C31 0.09(3) 0.10(3) 0.10(3) 0.02(2) 0.01(2) 0.01(2)
C32 0.09(3) 0.10(3) 0.10(3) 0.02(2) 0.01(2) 0.01(2)
N1 0.056(12) 0.030(10) 0.061(13) 0.015(9) -0.020(10) -0.002(9)
N2 0.053(12) 0.034(10) 0.051(12) 0.005(9) -0.025(10) -0.013(9)
N3 0.082(17) 0.082(16) 0.050(14) 0.044(13) -0.014(12) -0.019(13)
N4 0.046(11) 0.067(14) 0.033(11) -0.004(10) 0.009(9) -0.015(10)
N5 0.041(11) 0.090(17) 0.064(15) 0.043(13) -0.012(10) -0.039(11)
N6 0.042(11) 0.055(12) 0.043(11) 0.026(10) -0.003(9) -0.012(9)
N7 0.037(10) 0.035(9) 0.034(10) 0.017(8) -0.001(8) -0.007(8)
N8 0.044(13) 0.11(2) 0.15(3) 0.09(2) 0.018(15) 0.035(14)
N9 0.054(13) 0.063(14) 0.069(15) 0.029(12) 0.006(11) 0.013(12)
N10 0.056(14) 0.049(13) 0.087(18) 0.020(12) 0.025(13) 0.005(11)
N11 0.062(14) 0.027(10) 0.080(15) 0.015(10) 0.042(12) 0.015(9)
N12 0.076(18) 0.075(18) 0.085(19) 0.012(14) -0.017(14) 0.018(14)
N13 0.1(3) 0.12(11) 0.12(11) 0.04(8) 0.0(2) 0.0(3)
N14 0.1(3) 0.12(16) 0.12(18) 0.04(14) 0.0(2) 0.0(3)
N15 0.12(3) 0.12(3) 0.11(3) 0.04(3) 0.01(2) 0.02(3)
N16 0.12(10) 0.12(13) 0.12(12) 0.04(9) 0.01(9) 0.02(9)
N17 0.12(12) 0.12(12) 0.12(13) 0.04(9) 0.01(7) 0.02(8)
O1 0.014(12) 0.036(14) 0.019(13) 0.004(11) -0.004(9) -0.011(10)
O2 0.016(11) 0.016(11) 0.016(12) 0.003(9) -0.010(9) -0.006(9)
O3 0.026(13) 0.028(13) 0.020(13) 0.017(11) 0.004(10) -0.002(11)
O4 0.041(16) 0.039(15) 0.036(16) 0.032(13) 0.016(12) 0.011(13)
O5 0.039(9) 0.072(12) 0.037(9) -0.011(8) -0.009(7) -0.010(8)
O6 0.031(8) 0.112(14) 0.037(9) 0.050(9) 0.009(7) 0.006(9)
O7 0.055(10) 0.049(10) 0.082(12) 0.052(9) 0.005(9) -0.004(8)
O8 0.030(8) 0.121(15) 0.028(8) 0.035(9) 0.003(6) 0.000(9)
O9 0.098(15) 0.062(12) 0.056(12) -0.030(9) -0.028(10) 0.057(11)
O10 0.031(8) 0.130(16) 0.034(9) 0.049(10) 0.002(7) 0.009(9)
O11 0.044(8) 0.047(9) 0.027(8) 0.013(7) -0.002(6) 0.006(7)
O12A 0.028(19) 0.030(17) 0.03(2) 0.012(15) 0.003(13) 0.000(15)
O19A 0.030(18) 0.031(17) 0.029(19) 0.010(15) 0.003(13) -0.001(14)
O22A 0.031(19) 0.033(17) 0.027(19) 0.010(15) 0.005(13) -0.002(14)
O12B 0.029(19) 0.031(17) 0.026(19) 0.010(15) 0.006(13) -0.001(15)
O19B 0.028(18) 0.031(17) 0.026(18) 0.010(15) 0.004(13) -0.003(14)
O22B 0.029(18) 0.031(17) 0.028(19) 0.011(15) 0.006(13) -0.002(14)
O13 0.113(15) 0.055(10) 0.034(9) 0.017(8) 0.024(9) 0.043(11)
O14 0.086(13) 0.064(11) 0.035(9) 0.036(8) -0.032(8) -0.047(9)
O15 0.052(10) 0.049(9) 0.050(10) 0.029(8) -0.014(7) -0.007(8)
O16 0.080(12) 0.054(10) 0.050(10) 0.039(8) -0.036(9) -0.044(9)
O17 0.055(10) 0.062(11) 0.048(10) 0.006(8) 0.032(8) -0.024(8)
O18 0.075(13) 0.052(11) 0.086(14) -0.026(10) -0.051(11) 0.036(10)
O20 0.069(12) 0.057(11) 0.065(12) -0.023(9) -0.035(9) 0.042(10)
O21 0.070(11) 0.056(10) 0.045(10) 0.039(8) -0.010(8) -0.014(8)
O1W 0.13(5) 0.12(5) 0.12(5) 0.04(4) 0.01(4) 0.01(4)
O2W 0.12(4) 0.12(4) 0.12(5) 0.04(4) 0.01(4) 0.01(4)

loop_
_atom_type_symbol
_atom_type_description
_atom_type_scat_dispersion_real
_atom_type_scat_dispersion_imag
_atom_type_scat_source
C C 0.0033 0.0016 'International Tables Vol C Tables 4.2.6.8 and 6.1.1.4'
H H 0.0000 0.0000 'International Tables Vol C Tables 4.2.6.8 and 6.1.1.4'
O O 0.0106 0.0060 'International Tables Vol C Tables 4.2.6.8 and 6.1.1.4'
N N 0.0061 0.0033 'International Tables Vol C Tables 4.2.6.8 and 6.1.1.4'
W W -0.8490 6.8722 'International Tables Vol C Tables 4.2.6.8 and 6.1.1.4'
B B 0.0013 0.0007 'International Tables Vol C Tables 4.2.6.8 and 6.1.1.4'
Cu Cu 0.3201 1.2651 'International Tables Vol C Tables 4.2.6.8 and 6.1.1.4'

loop_
_geom_angle_atom_site_label_1
_geom_angle_atom_site_label_2
_geom_angle_atom_site_label_3
_geom_angle
_geom_angle_site_symmetry_1
_geom_angle_site_symmetry_3
O11 W1 O12B 109.7(12) . .
O11 W1 O22B 107.0(11) . .
O12B W1 O22B 97.5(14) . .
O11 W1 O18 97.6(8) . 2
O12B W1 O18 152.2(12) . 2
O22B W1 O18 78.9(12) . 2
O11 W1 O9 99.8(8) . .
O12B W1 O9 82.8(12) . .
O22B W1 O9 151.2(12) . .
O18 W1 O9 87.5(7) 2 .
O11 W1 O12A 91.0(10) . .
O12B W1 O12A 21.2(11) . .
O22B W1 O12A 94.1(14) . .
O18 W1 O12A 170.3(11) 2 .
O9 W1 O12A 95.7(11) . .
O11 W1 O22A 88.2(10) . .
O12B W1 O22A 93.7(14) . .
O22B W1 O22A 22.0(10) . .
O18 W1 O22A 92.4(11) 2 .
O9 W1 O22A 172.0(11) . .
O12A W1 O22A 83.2(13) . .
O11 W1 O4 157.0(8) . .
O12B W1 O4 59.8(12) . .
O22B W1 O4 58.2(12) . .
O18 W1 O4 96.5(9) 2 .
O9 W1 O4 98.9(9) . .
O12A W1 O4 74.0(11) . .
O22A W1 O4 73.1(11) . .
O11 W1 O1 156.7(7) . 2
O12B W1 O1 87.5(12) . 2
O22B W1 O1 85.2(12) . 2
O18 W1 O1 64.8(8) 2 2
O9 W1 O1 66.0(8) . 2
O12A W1 O1 108.1(11) . 2
O22A W1 O1 106.7(11) . 2
O4 W1 O1 45.8(9) . 2
O5 W2 O19B 112.0(11) . 2
O5 W2 O22B 109.8(12) . 2
O19B W2 O22B 91.6(14) 2 2
O5 W2 O10 99.2(8) . .
O19B W2 O10 148.4(11) 2 .
O22B W2 O10 81.5(11) 2 .
O5 W2 O6 99.3(8) . .
O19B W2 O6 82.3(11) 2 .
O22B W2 O6 150.3(11) 2 .
O10 W2 O6 88.7(6) . .
O5 W2 O22A 89.5(11) . 2
O19B W2 O22A 90.2(13) 2 2
O22B W2 O22A 22.7(9) 2 2
O10 W2 O22A 94.5(10) . 2
O6 W2 O22A 170.1(11) . 2
O5 W2 O19A 90.8(11) . 2
O19B W2 O19A 22.5(10) 2 2
O22B W2 O19A 92.0(13) 2 2
O10 W2 O19A 169.4(11) . 2
O6 W2 O19A 93.0(10) . 2
O22A W2 O19A 82.3(13) 2 2
O5 W2 O4 157.6(9) . 2
O19B W2 O4 54.0(11) 2 2
O22B W2 O4 58.2(11) 2 2
O10 W2 O4 97.4(9) . 2
O6 W2 O4 95.9(8) . 2
O22A W2 O4 74.4(11) 2 2
O19A W2 O4 72.1(11) 2 2
O5 W2 O3 158.9(8) . .
O19B W2 O3 83.2(11) 2 .
O22B W2 O3 83.3(11) 2 .
O10 W2 O3 65.5(8) . .
O6 W2 O3 67.2(7) . .
O22A W2 O3 105.6(10) 2 .
O19A W2 O3 105.6(11) 2 .
O4 W2 O3 43.5(8) 2 .
O7 W3 O9 98.5(9) . .
O7 W3 O6 99.7(8) . .
O9 W3 O6 161.8(9) . .
O7 W3 O20 100.5(9) . 2
O9 W3 O20 88.4(7) . 2
O6 W3 O20 88.8(7) . 2
O7 W3 O8 98.5(8) . .
O9 W3 O8 87.4(7) . .
O6 W3 O8 89.5(6) . .
O20 W3 O8 160.9(9) 2 .
O7 W3 O1 159.3(9) . 2
O9 W3 O1 67.7(8) . 2
O6 W3 O1 94.9(8) . 2
O20 W3 O1 64.9(9) 2 2
O8 W3 O1 96.3(8) . 2
O7 W3 O3 159.1(8) . .
O9 W3 O3 94.6(9) . .
O6 W3 O3 67.9(7) . .
O20 W3 O3 96.0(9) 2 .
O8 W3 O3 65.8(8) . .
O1 W3 O3 41.6(8) 2 .
O13 W4 O14 99.6(9) . .
O13 W4 O21 98.1(8) . .
O14 W4 O21 89.4(6) . .
O13 W4 O10 98.5(9) . .
O14 W4 O10 161.9(9) . .
O21 W4 O10 89.0(7) . .
O13 W4 O8 98.9(8) . .
O14 W4 O8 88.2(7) . .
O21 W4 O8 162.9(8) . .
O10 W4 O8 88.0(6) . .
O13 W4 O2 161.0(9) . 2
O14 W4 O2 68.8(7) . 2
O21 W4 O2 67.6(8) . 2
O10 W4 O2 93.9(8) . 2
O8 W4 O2 95.8(8) . 2
O13 W4 O3 159.0(9) . .
O14 W4 O3 95.4(8) . .
O21 W4 O3 96.6(7) . .
O10 W4 O3 66.8(8) . .
O8 W4 O3 66.8(8) . .
O2 W4 O3 40.0(7) 2 .
O15 W5 O19B 112.2(11) . .
O15 W5 O16 99.4(8) . .
O19B W5 O16 83.9(11) . .
O15 W5 O12B 108.2(11) . .
O19B W5 O12B 91.3(14) . .
O16 W5 O12B 151.8(11) . .
O15 W5 O14 97.8(8) . .
O19B W5 O14 150.0(12) . .
O16 W5 O14 89.9(6) . .
O12B W5 O14 80.5(11) . .
O15 W5 O19A 90.7(11) . .
O19B W5 O19A 22.7(10) . .
O16 W5 O19A 94.8(10) . .
O12B W5 O19A 91.1(13) . .
O14 W5 O19A 169.5(11) . .
O15 W5 O12A 88.8(11) . .
O19B W5 O12A 90.0(14) . .
O16 W5 O12A 171.2(11) . .
O12B W5 O12A 21.6(9) . .
O14 W5 O12A 92.3(10) . .
O19A W5 O12A 81.7(13) . .
O15 W5 O4 157.2(9) . .
O19B W5 O4 54.0(12) . .
O16 W5 O4 97.0(8) . .
O12B W5 O4 58.7(12) . .
O14 W5 O4 98.0(9) . .
O19A W5 O4 72.1(11) . .
O12A W5 O4 74.3(11) . .
O15 W5 O2 158.4(8) . 2
O19B W5 O2 84.0(11) . 2
O16 W5 O2 67.1(7) . 2
O12B W5 O2 84.7(11) . 2
O14 W5 O2 66.7(7) . 2
O19A W5 O2 106.6(10) . 2
O12A W5 O2 106.0(10) . 2
O4 W5 O2 44.3(8) . 2
O17 W6 O18 100.2(10) . .
O17 W6 O20 100.5(9) . .
O18 W6 O20 88.4(7) . .
O17 W6 O16 100.1(9) . .
O18 W6 O16 159.8(9) . .
O20 W6 O16 87.6(7) . .
O17 W6 O21 97.7(8) . .
O18 W6 O21 89.9(7) . .
O20 W6 O21 161.7(9) . .
O16 W6 O21 87.7(6) . .
O17 W6 O1 159.5(9) . .
O18 W6 O1 66.6(9) . .
O20 W6 O1 64.9(9) . .
O16 W6 O1 93.8(8) . .
O21 W6 O1 97.8(8) . .
O17 W6 O2 159.1(8) . 2
O18 W6 O2 93.4(9) . 2
O20 W6 O2 95.7(8) . 2
O16 W6 O2 67.3(7) . 2
O21 W6 O2 66.3(7) . 2
O1 W6 O2 41.4(8) . 2
O3 B1 O3 180.0 . 2
O3 B1 O2 113.5(12) . .
O3 B1 O2 66.5(12) 2 .
O3 B1 O2 66.5(12) . 2
O3 B1 O2 113.5(12) 2 2
O2 B1 O2 180.0 . 2
O3 B1 O1 110.3(12) . .
O3 B1 O1 69.7(12) 2 .
O2 B1 O1 111.0(12) . .
O2 B1 O1 69.0(12) 2 .
O3 B1 O1 69.7(12) . 2
O3 B1 O1 110.3(12) 2 2
O2 B1 O1 69.0(12) . 2
O2 B1 O1 111.0(12) 2 2
O1 B1 O1 180.0 . 2
O3 B1 O4 71.0(12) . 2
O3 B1 O4 109.0(12) 2 2
O2 B1 O4 72.7(12) . 2
O2 B1 O4 107.3(12) 2 2
O1 B1 O4 74.7(12) . 2
O1 B1 O4 105.3(12) 2 2
O3 B1 O4 109.0(12) . .
O3 B1 O4 71.0(12) 2 .
O2 B1 O4 107.3(12) . .
O2 B1 O4 72.7(12) 2 .
O1 B1 O4 105.3(12) . .
O1 B1 O4 74.7(12) 2 .
O4 B1 O4 180.0 2 .
N7 Cu1 N7 180.0 . 2_556
N7 Cu1 N6 90.1(7) . .
N7 Cu1 N6 89.9(7) 2_556 .
N7 Cu1 N6 89.9(7) . 2_556
N7 Cu1 N6 90.1(7) 2_556 2_556
N6 Cu1 N6 180.0 . 2_556
N7 Cu1 O11 91.9(6) . .
N7 Cu1 O11 88.1(6) 2_556 .
N6 Cu1 O11 91.0(6) . .
N6 Cu1 O11 89.0(6) 2_556 .
N7 Cu1 O11 88.1(6) . 2_556
N7 Cu1 O11 91.9(6) 2_556 2_556
N6 Cu1 O11 89.0(6) . 2_556
N6 Cu1 O11 91.0(6) 2_556 2_556
O11 Cu1 O11 180.0 . 2_556
N1 Cu2 N1 180.0 2_345 .
N10 Cu3 N10 180.0 2_655 .
N13 Cu4 Cu4 79(10) . 2_666
N13 Cu4 C27 27(9) . .
Cu4 Cu4 C27 103(6) 2_666 .
N13 Cu4 O1W 105(10) . .
Cu4 Cu4 O1W 145(2) 2_666 .
C27 Cu4 O1W 79(6) . .
N13 Cu4 N14 142(10) . 2_666
Cu4 Cu4 N14 63(7) 2_666 2_666
C27 Cu4 N14 161(10) . 2_666
O1W Cu4 N14 104(9) . 2_666
N13 Cu4 N14 16(10) . .
Cu4 Cu4 N14 63(10) 2_666 .
C27 Cu4 N14 43(10) . .
O1W Cu4 N14 120(10) . .
N14 Cu4 N14 126(10) 2_666 .
N13 Cu4 N13 127(10) . 2_666
Cu4 Cu4 N13 48(7) 2_666 2_666
C27 Cu4 N13 149(10) . 2_666
O1W Cu4 N13 118(10) . 2_666
N14 Cu4 N13 16(10) 2_666 2_666
N14 Cu4 N13 111(8) . 2_666
N13 Cu4 C26 163(10) . 2_666
Cu4 Cu4 C26 84(5) 2_666 2_666
C27 Cu4 C26 165(10) . 2_666
O1W Cu4 C26 88(6) . 2_666
N14 Cu4 C26 21(7) 2_666 2_666
N14 Cu4 C26 147(10) . 2_666
N13 Cu4 C26 37(9) 2_666 2_666
N13 Cu4 O2W 114(10) . .
Cu4 Cu4 O2W 163.3(17) 2_666 .
C27 Cu4 O2W 92(7) . .
O1W Cu4 O2W 44(2) . .
N14 Cu4 O2W 103(7) 2_666 .
N14 Cu4 O2W 129(10) . .
N13 Cu4 O2W 118(8) 2_666 .
C26 Cu4 O2W 83(5) 2_666 .
N3 C1 N1 118(2) . .
N3 C1 H1 121.2 . .
N1 C1 H1 121.2 . .
N2 C2 N1 109(2) . .
N2 C2 H2 125.5 . .
N1 C2 H2 125.5 . .
N2 C3 C4 115(2) . .
N2 C3 H3A 108.4 . .
C4 C3 H3A 108.4 . .
N2 C3 H3B 108.4 . .
C4 C3 H3B 108.4 . .
H3A C3 H3B 107.5 . .
C5 C4 C9 118(2) . .
C5 C4 C3 124(2) . .
C9 C4 C3 118(2) . .
C4 C5 C6 123(3) . .
C4 C5 H5 118.4 . .
C6 C5 H5 118.4 . .
C5 C6 C7 120(3) . .
C5 C6 H6 120.1 . .
C7 C6 H6 120.1 . .
C6 C7 C8 118(2) . .
C6 C7 C10 121(2) . .
C8 C7 C10 121(2) . .
C7 C8 C9 121(2) . .
C7 C8 H8 119.5 . .
C9 C8 H8 119.5 . .
C4 C9 C8 119(2) . .
C4 C9 H9 120.4 . .
C8 C9 H9 120.4 . .
N4 C10 C7 114(2) . .
N4 C10 H10A 108.7 . .
C7 C10 H10A 108.7 . .
N4 C10 H10B 108.7 . .
C7 C10 H10B 108.7 . .
H10A C10 H10B 107.6 . .
N6 C11 N4 113(2) . .
N6 C11 H11 123.4 . .
N4 C11 H11 123.4 . .
N5 C12 N6 112(2) . .
N5 C12 H12 123.9 . .
N6 C12 H12 123.9 . .
N8 C13 N7 118(3) . .
N8 C13 C14 78(2) . .
N8 C13 H13 121.2 . .
N7 C13 H13 121.2 . .
C14 C13 H13 160.8 . .
N7 C14 N9 111(2) . .
N9 C14 C13 71.8(17) . .
N7 C14 H14 124.5 . .
N9 C14 H14 124.5 . .
C13 C14 H14 163.6 . .
C16 C15 N9 114(2) . .
C16 C15 H15A 108.7 . .
N9 C15 H15A 108.7 . .
C16 C15 H15B 108.7 . .
N9 C15 H15B 108.7 . .
H15A C15 H15B 107.6 . .
C18A C16 C17B 120(10) 2_566 .
C17B C16 C18B 119(10) . 2_566
C18A C16 C17A 124(10) 2_566 .
C18B C16 C17A 110(10) 2_566 .
C18A C16 C15 117(6) 2_566 .
C17B C16 C15 116(10) . .
C18B C16 C15 124(6) 2_566 .
C17A C16 C15 119(10) . .
C18A C17A C16 116(10) . .
C16 C18A C17A 120(10) 2_566 .
C16 C18A H18A 120.1 2_566 .
C18B C17B C16 116(10) . .
C17B C18B C16 122(10) . 2_566
C16 C18B H18B 119.1 2_566 .
N11 C19 N10 112(2) . .
N11 C19 H19 123.8 . .
N10 C19 H19 123.8 . .
N10 C20 N12 118(3) . .
N10 C20 H20 121.1 . .
N12 C20 H20 121.1 . .
N11 C21 C22 111.5(18) . .
N11 C21 H21A 109.3 . .
C22 C21 H21A 109.3 . .
N11 C21 H21B 109.3 . .
C22 C21 H21B 109.3 . .
H21A C21 H21B 108.0 . .
C23 C22 C24 117(2) . 2_665
C23 C22 C21 121(2) . .
C24 C22 C21 121(2) 2_665 .
C24 C23 C22 120(2) . .
C24 C23 H23 120.0 . .
C22 C23 H23 120.0 . .
C23 C24 C22 122(2) . 2_665
C23 C24 H24 118.9 . .
C22 C24 H24 118.9 2_665 .
N13 C25 N15 108(10) . .
N17 C25 C28 117(10) . .
N15 C25 C28 47(10) . .
C28 C26 N13 91(10) . .
N13 C26 N16 108(10) . .
C28 C26 Cu4 145(10) . 2_666
N13 C26 Cu4 69(10) . 2_666
N16 C26 Cu4 169(10) . 2_666
N13 C27 C25 94(10) . .
N13 C27 N17 114(10) . .
C25 C27 N14 91(10) . .
N13 C27 Cu4 65(10) . .
C25 C27 Cu4 135(10) . .
N17 C27 Cu4 157(10) . .
N16 C28 N14 136(10) . .
C26 C28 N15 134(10) . .
C26 C28 N13 53(10) . .
N15 C28 N13 90(10) . .
C26 C28 C25 96(10) . .
N14 C28 C25 63(10) . .
N15 C28 C25 47(10) . .
N13 C28 C25 45(10) . .
N15 C29 C30 106(4) . .
N15 C29 H29A 110.5 . .
C30 C29 H29A 110.5 . .
N15 C29 H29B 110.5 . .
C30 C29 H29B 110.5 . .
H29A C29 H29B 108.7 . .
C32 C30 C31 118(4) . .
C32 C30 C29 117(4) . .
C31 C30 C29 125(4) . .
C32 C31 C30 118(4) 2_676 .
C32 C31 H31 121.2 2_676 .
C30 C31 H31 121.2 . .
C30 C32 C31 124(4) . 2_676
C30 C32 H32 117.8 . .
C31 C32 H32 117.8 2_676 .
C1 N1 C2 102.4(19) . .
C1 N1 Cu2 130.8(16) . .
C2 N1 Cu2 126.6(15) . .
C2 N2 N3 110.9(19) . .
C2 N2 C3 129(2) . .
N3 N2 C3 120.0(19) . .
C1 N3 N2 99.9(19) . .
C11 N4 N5 107.6(18) . .
C11 N4 C10 132(2) . .
N5 N4 C10 120(2) . .
C12 N5 N4 104.4(18) . .
C11 N6 C12 103(2) . .
C11 N6 Cu1 128.4(16) . .
C12 N6 Cu1 128.4(16) . .
C13 N7 C14 101(2) . .
C13 N7 Cu1 127.5(17) . .
C14 N7 Cu1 130.9(17) . .
C13 N8 N9 103(2) . .
N8 N9 C14 107(2) . .
N8 N9 C15 124(2) . .
C14 N9 C15 128(2) . .
C19 N10 C20 101(2) . .
C19 N10 Cu3 130.2(19) . .
C20 N10 Cu3 129(2) . .
C19 N11 N12 110.8(19) . .
C19 N11 C21 130(2) . .
N12 N11 C21 118(2) . .
C20 N12 N11 98(2) . .
C25 N13 C26 108(10) . .
C27 N13 Cu4 88(10) . .
C26 N13 Cu4 128(10) . .
C27 N13 C28 118(10) . .
C25 N13 C28 73(10) . .
C26 N13 Cu4 74(10) . 2_666
Cu4 N13 Cu4 53(10) . 2_666
C28 N13 Cu4 106(10) . 2_666
C25 N14 Cu4 144(10) . 2_666
C25 N14 Cu4 91(10) . .
Cu4 N14 Cu4 54(10) 2_666 .
N16 N15 C25 108(10) . .
N16 N15 N17 125(10) . .
C25 N15 C28 86(10) . .
N17 N15 C28 108(10) . .
N16 N15 C29 117(9) . .
C25 N15 C29 135(10) . .
N17 N15 C29 115(9) . .
C28 N15 C29 138(10) . .
N15 N16 C26 108(10) . .
N15 N17 C27 108(10) . .
B1 O1 O2 55.0(11) . 2
B1 O1 O3 54.4(11) . 2
O2 O1 O3 93.6(16) 2 2
B1 O1 W3 125.3(13) . 2
O2 O1 W3 136.8(13) 2 2
O3 O1 W3 70.9(11) 2 2
B1 O1 W6 125.3(14) . .
O2 O1 W6 70.4(11) 2 .
O3 O1 W6 137.3(14) 2 .
W3 O1 W6 93.6(8) 2 .
B1 O1 W1 119.4(11) . 2
O2 O1 W1 127.4(14) 2 2
O3 O1 W1 126.8(14) 2 2
W3 O1 W1 91.9(8) 2 2
W6 O1 W1 92.1(8) . 2
B1 O2 O3 56.5(11) . 2
B1 O2 O1 56.0(11) . 2
O3 O2 O1 95.0(15) 2 2
B1 O2 W4 126.8(12) . 2
O3 O2 W4 70.3(11) 2 2
O1 O2 W4 136.8(14) 2 2
B1 O2 W6 124.3(12) . 2
O3 O2 W6 134.6(14) 2 2
O1 O2 W6 68.2(11) 2 2
W4 O2 W6 93.0(8) 2 2
B1 O2 W5 120.8(11) . 2
O3 O2 W5 130.2(14) 2 2
O1 O2 W5 125.7(13) 2 2
W4 O2 W5 91.4(7) 2 2
W6 O2 W5 90.7(7) 2 2
B1 O3 O2 57.0(11) . 2
B1 O3 O1 55.9(12) . 2
O2 O3 O1 95.4(16) 2 2
B1 O3 O4 57.1(12) . 2
O2 O3 O4 93.0(16) 2 2
O1 O3 O4 89.5(16) 2 2
B1 O3 W4 126.7(13) . .
O2 O3 W4 69.7(11) 2 .
O1 O3 W4 134.7(14) 2 .
O4 O3 W4 132.3(14) 2 .
B1 O3 W3 123.4(13) . .
O2 O3 W3 134.9(14) 2 .
O1 O3 W3 67.5(11) 2 .
O4 O3 W3 126.5(14) 2 .
W4 O3 W3 92.5(8) . .
B1 O3 W2 122.1(12) . .
O2 O3 W2 129.8(14) 2 .
O1 O3 W2 126.7(14) 2 .
O4 O3 W2 65.0(11) 2 .
W4 O3 W2 91.9(8) . .
W3 O3 W2 90.4(8) . .
B1 O4 O3 51.9(10) . 2
B1 O4 W2 123.4(12) . 2
O3 O4 W2 71.5(11) 2 2
B1 O4 W5 122.2(14) . .
O3 O4 W5 134.1(14) 2 .
W2 O4 W5 95.5(10) 2 .
B1 O4 W1 120.1(14) . .
O3 O4 W1 130.3(15) 2 .
W2 O4 W1 94.6(10) 2 .
W5 O4 W1 93.7(8) . .
W3 O6 W2 134.2(9) . .
W3 O8 W4 134.3(10) . .
W3 O9 W1 134.3(11) . .
W2 O10 W4 135.4(10) . .
W1 O11 Cu1 146.8(8) . .
W5 O12A W1 117.6(15) . .
W5 O19A W2 120.0(16) . 2
W2 O22A W1 117.6(15) 2 .
W1 O12B W5 143(2) . .
W5 O19B W2 151.0(18) . 2
W1 O22B W2 142.2(19) . 2
W4 O14 W5 132.6(9) . .
W5 O16 W6 134.6(9) . .
W6 O18 W1 136.1(11) . 2
W6 O20 W3 135.9(12) . 2
W4 O21 W6 132.7(10) . .

loop_
_geom_bond_atom_site_label_1
_geom_bond_atom_site_label_2
_geom_bond_distance
_geom_bond_site_symmetry_2
W1 O11 1.692(13) .
W1 O12B 1.75(3) .
W1 O22B 1.80(3) .
W1 O18 1.895(17) 2
W1 O9 1.897(18) .
W1 O12A 2.02(3) .
W1 O22A 2.05(3) .
W1 O4 2.37(2) .
W1 O1 2.44(2) 2
W2 O5 1.656(14) .
W2 O19B 1.82(3) 2
W2 O22B 1.86(3) 2
W2 O10 1.874(15) .
W2 O6 1.899(13) .
W2 O22A 2.00(3) 2
W2 O19A 2.02(3) 2
W2 O4 2.34(3) 2
W2 O3 2.45(2) .
W3 O7 1.677(13) .
W3 O9 1.868(16) .
W3 O6 1.868(14) .
W3 O20 1.880(15) 2
W3 O8 1.885(15) .
W3 O1 2.38(2) 2
W3 O3 2.44(2) .
W4 O13 1.685(15) .
W4 O14 1.885(14) .
W4 O21 1.886(14) .
W4 O10 1.888(14) .
W4 O8 1.900(14) .
W4 O2 2.38(2) 2
W4 O3 2.39(2) .
W5 O15 1.670(15) .
W5 O19B 1.77(3) .
W5 O16 1.852(15) .
W5 O12B 1.88(3) .
W5 O14 1.902(16) .
W5 O19A 2.00(3) .
W5 O12A 2.01(3) .
W5 O4 2.36(3) .
W5 O2 2.46(2) 2
W6 O17 1.680(14) .
W6 O18 1.857(15) .
W6 O20 1.874(16) .
W6 O16 1.914(14) .
W6 O21 1.917(15) .
W6 O1 2.39(2) .
W6 O2 2.42(2) 2
B1 O3 1.48(2) .
B1 O3 1.48(2) 2
B1 O2 1.49(2) .
B1 O2 1.49(2) 2
B1 O1 1.51(2) .
B1 O1 1.51(2) 2
B1 O4 1.58(3) 2
B1 O4 1.58(3) .
Cu1 N7 1.968(17) .
Cu1 N7 1.968(17) 2_556
Cu1 N6 2.003(18) .
Cu1 N6 2.003(18) 2_556
Cu1 O11 2.413(14) .
Cu1 O11 2.413(14) 2_556
Cu2 N1 1.873(18) 2_345
Cu2 N1 1.873(18) .
Cu3 N10 1.84(2) 2_655
Cu3 N10 1.84(2) .
Cu4 N13 1.7(4) .
Cu4 Cu4 1.82(2) 2_666
Cu4 C27 1.8(2) .
Cu4 O1W 1.86(6) .
Cu4 N14 2.0(5) 2_666
Cu4 N14 2.0(4) .
Cu4 N13 2.2(4) 2_666
Cu4 C26 2.3(3) 2_666
Cu4 O2W 2.29(6) .
C1 N3 1.30(3) .
C1 N1 1.30(3) .
C1 H1 0.9300 .
C2 N2 1.30(3) .
C2 N1 1.35(3) .
C2 H2 0.9300 .
C3 N2 1.46(3) .
C3 C4 1.52(3) .
C3 H3A 0.9700 .
C3 H3B 0.9700 .
C4 C5 1.35(3) .
C4 C9 1.36(3) .
C5 C6 1.35(3) .
C5 H5 0.9300 .
C6 C7 1.36(3) .
C6 H6 0.9300 .
C7 C8 1.36(3) .
C7 C10 1.51(3) .
C8 C9 1.40(4) .
C8 H8 0.9300 .
C9 H9 0.9300 .
C10 N4 1.43(3) .
C10 H10A 0.9700 .
C10 H10B 0.9700 .
C11 N6 1.30(3) .
C11 N4 1.30(3) .
C11 H11 0.9300 .
C12 N5 1.32(3) .
C12 N6 1.36(3) .
C12 H12 0.9300 .
C13 N8 1.26(3) .
C13 N7 1.30(3) .
C13 C14 2.01(4) .
C13 H13 0.9300 .
C14 N7 1.31(3) .
C14 N9 1.34(3) .
C14 H14 0.9300 .
C15 C16 1.46(4) .
C15 N9 1.52(3) .
C15 H15A 0.9700 .
C15 H15B 0.9700 .
C16 C18A 1.30(12) 2_566
C16 C17B 1.4(3) .
C16 C18B 1.43(12) 2_566
C16 C17A 1.4(3) .
C17A C18A 1.4(3) .
C17A H17A 0.9300 .
C18A C16 1.30(12) 2_566
C18A H18A 0.9300 .
C17B C18B 1.3(3) .
C17B H17B 0.9300 .
C18B C16 1.43(12) 2_566
C18B H18B 0.9300 .
C19 N11 1.30(3) .
C19 N10 1.33(3) .
C19 H19 0.9300 .
C20 N10 1.33(4) .
C20 N12 1.36(4) .
C20 H20 0.9300 .
C21 N11 1.46(3) .
C21 C22 1.50(3) .
C21 H21A 0.9700 .
C21 H21B 0.9700 .
C22 C23 1.36(3) .
C22 C24 1.37(3) 2_665
C23 C24 1.35(4) .
C23 H23 0.9300 .
C24 C22 1.37(3) 2_665
C24 H24 0.9300 .
C25 N17 0.6(2) .
C25 C27 1.1(4) .
C25 N13 1.4(5) .
C25 N15 1.4(3) .
C25 N14 1.8(5) .
C25 C28 1.9(4) .
C26 N14 0.8(2) .
C26 C28 1.1(4) .
C26 N13 1.4(3) .
C26 N16 1.4(4) .
C26 Cu4 2.3(3) 2_666
C27 N13 0.8(3) .
C27 N17 1.4(4) .
C27 N14 1.4(3) .
C28 N16 0.6(2) .
C28 N14 1.4(5) .
C28 N15 1.4(3) .
C28 N13 1.8(5) .
C29 N15 1.44(5) .
C29 C30 1.52(5) .
C29 H29A 0.9700 .
C29 H29B 0.9700 .
C30 C32 1.28(5) .
C30 C31 1.44(5) .
C31 C32 1.35(5) 2_676
C31 H31 0.9300 .
C32 C31 1.35(5) 2_676
C32 H32 0.9300 .
N2 N3 1.38(3) .
N4 N5 1.35(3) .
N8 N9 1.33(3) .
N11 N12 1.39(3) .
N13 N14 0.6(3) .
N13 Cu4 2.2(4) 2_666
N14 Cu4 2.0(5) 2_666
N15 N16 1.4(2) .
N15 N17 1.4(3) .
O1 O2 1.70(3) 2
O1 O3 1.71(3) 2
O1 W3 2.38(2) 2
O1 W1 2.44(2) 2
O2 O3 1.63(3) 2
O2 O1 1.70(3) 2
O2 W4 2.38(2) 2
O2 W6 2.42(2) 2
O2 W5 2.46(2) 2
O3 O2 1.63(3) 2
O3 O1 1.71(3) 2
O3 O4 1.78(3) 2
O4 O3 1.78(3) 2
O4 W2 2.34(3) 2
O19A W2 2.02(3) 2
O22A W2 2.00(3) 2
O19B W2 1.82(3) 2
O22B W2 1.86(3) 2
O18 W1 1.895(17) 2
O20 W3 1.880(15) 2

loop_
_geom_torsion_atom_site_label_1
_geom_torsion_atom_site_label_2
_geom_torsion_atom_site_label_3
_geom_torsion_atom_site_label_4
_geom_torsion
_geom_torsion_site_symmetry_1
_geom_torsion_site_symmetry_4
N2 C3 C4 C5 -75(3) . .
N2 C3 C4 C9 103(3) . .
C9 C4 C5 C6 1(4) . .
C3 C4 C5 C6 179(2) . .
C4 C5 C6 C7 2(4) . .
C5 C6 C7 C8 -1(4) . .
C5 C6 C7 C10 176(2) . .
C6 C7 C8 C9 -2(4) . .
C10 C7 C8 C9 -179(2) . .
C5 C4 C9 C8 -3(4) . .
C3 C4 C9 C8 179(2) . .
C7 C8 C9 C4 4(4) . .
C6 C7 C10 N4 -76(3) . .
C8 C7 C10 N4 101(3) . .
N8 C13 C14 N7 178(3) . .
N8 C13 C14 N9 -5(2) . .
N7 C13 C14 N9 177(3) . .
N9 C15 C16 C18A 147(5) . 2_566
N9 C15 C16 C17B -62(8) . .
N9 C15 C16 C18B 110(6) . 2_566
N9 C15 C16 C17A -38(8) . .
C15 C16 C17A C18A -179(8) . .
C18A C16 C17B C18B -18(17) 2_566 .
C18B C16 C17B C18B 19(17) 2_566 .
C15 C16 C17B C18B -168(9) . .
C16 C17B C18B C16 -20(18) . 2_566
N11 C21 C22 C23 -46(3) . .
N11 C21 C22 C24 133(2) . 2_665
C24 C22 C23 C24 5(4) 2_665 .
C21 C22 C23 C24 -176(2) . .
C22 C23 C24 C22 -5(4) . 2_665
N15 C25 C27 N17 89(64) . .
N17 C25 C27 Cu4 157(47) . .
N15 C25 C27 Cu4 -114(31) . .
Cu4 Cu4 C27 N17 120(38) 2_666 .
O1W Cu4 C27 N17 -96(39) . .
N14 Cu4 C27 N17 163(39) 2_666 .
N14 Cu4 C27 N17 101(50) . .
C26 Cu4 C27 N17 -121(49) 2_666 .
O2W Cu4 C27 N17 -53(39) . .
Cu4 Cu4 C27 N14 19(27) 2_666 .
O1W Cu4 C27 N14 164(27) . .
N14 Cu4 C27 N14 63(62) 2_666 .
C26 Cu4 C27 N14 138(29) 2_666 .
O2W Cu4 C27 N14 -154(26) . .
N13 C26 C28 N16 134(65) . .
Cu4 C26 C28 N16 -172(44) 2_666 .
Cu4 C26 C28 N15 97(46) 2_666 .
N16 C26 C28 N13 -134(65) . .
Cu4 C26 C28 N13 54(34) 2_666 .
C27 C25 C28 C26 1(29) . .
N15 C25 C28 C26 150(28) . .
C27 C25 C28 N15 -149(27) . .
N15 C29 C30 C32 124(4) . .
N15 C29 C30 C31 -55(5) . .
C32 C30 C31 C32 0(6) . 2_676
C29 C30 C31 C32 180.0 . 2_676
C31 C30 C32 C31 0(7) . 2_676
C29 C30 C32 C31 -180.0 . 2_676
N3 C1 N1 C2 4(4) . .
N3 C1 N1 Cu2 180.0 . .
N2 C2 N1 C1 -6(3) . .
N2 C2 N1 Cu2 178.7(17) . .
N1 C2 N2 N3 5(3) . .
N1 C2 N2 C3 179(2) . .
C4 C3 N2 C2 -113(3) . .
C4 C3 N2 N3 60(3) . .
N1 C1 N3 N2 -2(4) . .
C2 N2 N3 C1 -2(3) . .
C3 N2 N3 C1 -176(2) . .
N6 C11 N4 N5 1(3) . .
N6 C11 N4 C10 175(2) . .
C7 C10 N4 C11 -101(3) . .
C7 C10 N4 N5 71(3) . .
N6 C12 N5 N4 2(3) . .
C11 N4 N5 C12 -2(3) . .
C10 N4 N5 C12 -177(2) . .
N4 C11 N6 C12 0(3) . .
N4 C11 N6 Cu1 172.1(16) . .
N5 C12 N6 C11 -2(3) . .
N5 C12 N6 Cu1 -173.6(19) . .
N7 Cu1 N6 C11 76(2) . .
N7 Cu1 N6 C11 -104(2) 2_556 .
O11 Cu1 N6 C11 -16(2) . .
O11 Cu1 N6 C11 164(2) 2_556 .
N7 Cu1 N6 C12 -114(2) . .
N7 Cu1 N6 C12 66(2) 2_556 .
O11 Cu1 N6 C12 154(2) . .
O11 Cu1 N6 C12 -26(2) 2_556 .
N8 C13 N7 C14 -2(4) . .
N8 C13 N7 Cu1 170(2) . .
C14 C13 N7 Cu1 173(3) . .
N9 C14 N7 C13 -3(3) . .
N9 C14 N7 Cu1 -174.9(15) . .
C13 C14 N7 Cu1 -172(3) . .
N6 Cu1 N7 C13 57(2) . .
N6 Cu1 N7 C13 -123(2) 2_556 .
O11 Cu1 N7 C13 148(2) . .
O11 Cu1 N7 C13 -32(2) 2_556 .
N6 Cu1 N7 C14 -133(2) . .
N6 Cu1 N7 C14 47(2) 2_556 .
O11 Cu1 N7 C14 -42(2) . .
O11 Cu1 N7 C14 138(2) 2_556 .
N7 C13 N8 N9 6(4) . .
C14 C13 N8 N9 5(2) . .
C13 N8 N9 C14 -7(3) . .
C13 N8 N9 C15 -174(3) . .
N7 C14 N9 N8 7(3) . .
C13 C14 N9 N8 5(2) . .
N7 C14 N9 C15 173(2) . .
C13 C14 N9 C15 171(3) . .
C16 C15 N9 N8 109(3) . .
C16 C15 N9 C14 -55(4) . .
N11 C19 N10 C20 0(3) . .
N11 C19 N10 Cu3 177.7(17) . .
N12 C20 N10 C19 -1(4) . .
N12 C20 N10 Cu3 -179(2) . .
N10 C19 N11 N12 1(3) . .
N10 C19 N11 C21 168(2) . .
C22 C21 N11 C19 -75(3) . .
C22 C21 N11 N12 92(3) . .
N10 C20 N12 N11 2(4) . .
C19 N11 N12 C20 -2(3) . .
C21 N11 N12 C20 -171(2) . .
N17 C27 N13 C25 -16(28) . .
Cu4 C27 N13 C25 138(27) . .
C25 C27 N13 Cu4 -138(27) . .
N15 C25 N13 N14 -10(100) . .
N17 C25 N13 C26 -89(92) . .
C28 C25 N13 C26 12(28) . .
N16 C26 N13 C28 19(26) . .
Cu4 C26 N13 C28 -150(21) 2_666 .
C28 C26 N13 Cu4 150(21) . 2_666
N16 C26 N13 Cu4 169(19) . 2_666
N14 Cu4 N13 N14 15(100) 2_666 .
C26 Cu4 N13 N14 17(100) 2_666 .
N14 Cu4 N13 C25 172(19) 2_666 .
O1W Cu4 N13 Cu4 144(3) . 2_666
N13 Cu4 N13 Cu4 0.000(17) 2_666 2_666
O2W Cu4 N13 Cu4 -169(4) . 2_666
N15 C28 N13 C26 -150(35) . .
N16 C28 N13 Cu4 -149(84) . .
C26 C28 N13 Cu4 -30(22) . 2_666
N15 C28 N13 Cu4 180.0 . 2_666
N16 C26 N14 C28 17(28) . .
Cu4 C26 N14 C28 -152(28) 2_666 .
C28 C26 N14 Cu4 152(28) . 2_666
N16 C26 N14 Cu4 169(22) . 2_666
C25 C28 N14 C27 -12(26) . .
N15 C28 N14 C25 12(21) . .
C26 C28 N14 Cu4 -45(42) . 2_666
C25 C27 N14 C28 19(39) . .
N17 C27 N14 C25 -19(24) . .
Cu4 C27 N14 C25 136(21) . .
N17 C27 N14 Cu4 -174(16) . 2_666
Cu4 C27 N14 Cu4 -18(23) . 2_666
C25 C27 N14 Cu4 -136(21) . .
N17 C27 N14 Cu4 -156(21) . .
C28 C25 N14 C26 20(29) . .
N15 C25 N14 C27 149(32) . .
N15 C25 N14 Cu4 -173(17) . .
N13 Cu4 N14 C28 -61(91) . .
Cu4 Cu4 N14 C27 -159(29) 2_666 .
O1W Cu4 N14 C27 -19(31) . .
N14 Cu4 N14 C27 -159(29) 2_666 .
C26 Cu4 N14 C27 -161(18) 2_666 .
O2W Cu4 N14 C27 35(32) . .
Cu4 Cu4 N14 C25 176(22) 2_666 .
C27 Cu4 N14 C25 -25(17) . .
N14 Cu4 N14 C25 176(22) 2_666 .
N13 Cu4 N14 C25 174(12) 2_666 .
C26 Cu4 N14 C25 174(14) 2_666 .
C27 Cu4 N14 Cu4 159(29) . 2_666
O1W Cu4 N14 Cu4 140(4) . 2_666
N14 Cu4 N14 Cu4 0.000(18) 2_666 2_666
C26 Cu4 N14 Cu4 -2(23) 2_666 2_666
O2W Cu4 N14 Cu4 -166(4) . 2_666
N13 C25 N15 N16 0(30) . .
C28 C25 N15 N16 -14(23) . .
N14 C25 N15 C28 11(21) . .
N13 C25 N15 C29 180.0 . .
N14 C25 N15 C29 177(15) . .
C28 C25 N15 C29 166(18) . .
N14 C28 N15 N16 134(71) . .
C26 C28 N15 C25 -44(32) . .
N13 C28 N15 C25 -10(21) . .
N16 C28 N15 N17 -134(52) . .
C26 C28 N15 N17 -29(35) . .
N14 C28 N15 N17 0(29) . .
C25 C28 N15 N17 15(22) . .
N16 C28 N15 C29 46(65) . .
C26 C28 N15 C29 151(22) . .
N14 C28 N15 C29 -180.0 . .
N13 C28 N15 C29 -176(16) . .
C25 C28 N15 C29 -165(18) . .
C30 C29 N15 N16 113(11) . .
C30 C29 N15 C25 -67(17) . .
C30 C29 N15 N17 -88(11) . .
C30 C29 N15 C28 92(18) . .
C29 N15 N16 C28 -147(50) . .
N17 N15 N16 C26 23(23) . .
C28 N15 N16 C26 -33(45) . .
C29 N15 N16 C26 -180.0 . .
N13 C26 N16 C28 -49(71) . .
N14 C26 N16 N15 7(37) . .
N16 N15 N17 C27 -23(22) . .
C28 N15 N17 C27 0(22) . .
C29 N15 N17 C27 180.0 . .
Cu4 C27 N17 N15 -94(41) . .
O3 B1 O1 O2 -53.3(13) . 2
O3 B1 O1 O2 126.7(13) 2 2
O2 B1 O1 O2 180.0 . 2
O4 B1 O1 O2 -115.8(14) 2 2
O4 B1 O1 O2 64.2(14) . 2
O3 B1 O1 O3 180.0 . 2
O2 B1 O1 O3 53.3(13) . 2
O2 B1 O1 O3 -126.7(13) 2 2
O4 B1 O1 O3 117.5(14) 2 2
O4 B1 O1 O3 -62.5(14) . 2
O3 B1 O1 W3 -179.8(13) . 2
O3 B1 O1 W3 0.2(13) 2 2
O2 B1 O1 W3 53.6(17) . 2
O2 B1 O1 W3 -126.4(17) 2 2
O4 B1 O1 W3 117.7(17) 2 2
O4 B1 O1 W3 -62.3(17) . 2
O3 B1 O1 W6 -53.1(17) . .
O3 B1 O1 W6 126.9(17) 2 .
O2 B1 O1 W6 -179.7(12) . .
O2 B1 O1 W6 0.3(12) 2 .
O4 B1 O1 W6 -115.6(17) 2 .
O4 B1 O1 W6 64.4(17) . .
O3 B1 O1 W1 63.8(17) . 2
O3 B1 O1 W1 -116.2(17) 2 2
O2 B1 O1 W1 -62.9(16) . 2
O2 B1 O1 W1 117.1(16) 2 2
O4 B1 O1 W1 1.3(13) 2 2
O4 B1 O1 W1 -178.7(13) . 2
O17 W6 O1 B1 178.2(16) . .
O18 W6 O1 B1 125.8(17) . .
O20 W6 O1 B1 -134.4(17) . .
O16 W6 O1 B1 -48.9(15) . .
O21 W6 O1 B1 39.3(15) . .
O2 W6 O1 B1 -0.2(11) 2 .
O17 W6 O1 O2 178.4(19) . 2
O18 W6 O1 O2 126.0(13) . 2
O20 W6 O1 O2 -134.2(12) . 2
O16 W6 O1 O2 -48.7(10) . 2
O21 W6 O1 O2 39.5(11) . 2
O17 W6 O1 O3 -108(3) . 2
O18 W6 O1 O3 -161(2) . 2
O20 W6 O1 O3 -61(2) . 2
O16 W6 O1 O3 25(2) . 2
O21 W6 O1 O3 113(2) . 2
O2 W6 O1 O3 73(2) 2 2
O17 W6 O1 W3 -43(2) . 2
O18 W6 O1 W3 -95.2(10) . 2
O20 W6 O1 W3 4.6(7) . 2
O16 W6 O1 W3 90.2(7) . 2
O21 W6 O1 W3 178.4(7) . 2
O2 W6 O1 W3 138.8(13) 2 2
O17 W6 O1 W1 49(2) . 2
O18 W6 O1 W1 -3.1(8) . 2
O20 W6 O1 W1 96.6(9) . 2
O16 W6 O1 W1 -177.8(7) . 2
O21 W6 O1 W1 -89.6(7) . 2
O2 W6 O1 W1 -129.1(13) 2 2
O3 B1 O2 O3 180.0 . 2
O1 B1 O2 O3 -55.2(14) . 2
O1 B1 O2 O3 124.8(14) 2 2
O4 B1 O2 O3 -120.6(14) 2 2
O4 B1 O2 O3 59.4(14) . 2
O3 B1 O2 O1 55.2(14) . 2
O3 B1 O2 O1 -124.8(14) 2 2
O1 B1 O2 O1 180.0 . 2
O4 B1 O2 O1 114.6(14) 2 2
O4 B1 O2 O1 -65.4(14) . 2
O3 B1 O2 W4 -178.4(13) . 2
O3 B1 O2 W4 1.6(13) 2 2
O1 B1 O2 W4 -53.6(17) . 2
O1 B1 O2 W4 126.4(17) 2 2
O4 B1 O2 W4 -118.9(17) 2 2
O4 B1 O2 W4 61.1(17) . 2
O3 B1 O2 W6 55.4(16) . 2
O3 B1 O2 W6 -124.6(16) 2 2
O1 B1 O2 W6 -179.7(12) . 2
O1 B1 O2 W6 0.3(12) 2 2
O4 B1 O2 W6 114.9(15) 2 2
O4 B1 O2 W6 -65.1(15) . 2
O3 B1 O2 W5 -59.5(16) . 2
O3 B1 O2 W5 120.5(16) 2 2
O1 B1 O2 W5 65.3(15) . 2
O1 B1 O2 W5 -114.7(15) 2 2
O4 B1 O2 W5 -0.1(12) 2 2
O4 B1 O2 W5 179.9(12) . 2
O2 B1 O3 O2 180.0 . 2
O1 B1 O3 O2 54.8(14) . 2
O1 B1 O3 O2 -125.2(14) 2 2
O4 B1 O3 O2 119.6(14) 2 2
O4 B1 O3 O2 -60.4(14) . 2
O2 B1 O3 O1 -54.8(14) . 2
O2 B1 O3 O1 125.2(14) 2 2
O1 B1 O3 O1 180.0 . 2
O4 B1 O3 O1 -115.2(14) 2 2
O4 B1 O3 O1 64.8(14) . 2
O2 B1 O3 O4 60.4(14) . 2
O2 B1 O3 O4 -119.6(14) 2 2
O1 B1 O3 O4 -64.8(14) . 2
O1 B1 O3 O4 115.2(14) 2 2
O4 B1 O3 O4 180.0 . 2
O2 B1 O3 W4 -178.4(12) . .
O2 B1 O3 W4 1.6(12) 2 .
O1 B1 O3 W4 56.4(17) . .
O1 B1 O3 W4 -123.6(17) 2 .
O4 B1 O3 W4 121.2(17) 2 .
O4 B1 O3 W4 -58.8(17) . .
O2 B1 O3 W3 -54.6(17) . .
O2 B1 O3 W3 125.4(17) 2 .
O1 B1 O3 W3 -179.8(13) . .
O1 B1 O3 W3 0.2(13) 2 .
O4 B1 O3 W3 -115.0(17) 2 .
O4 B1 O3 W3 65.0(17) . .
O2 B1 O3 W2 60.5(16) . .
O2 B1 O3 W2 -119.5(16) 2 .
O1 B1 O3 W2 -64.8(16) . .
O1 B1 O3 W2 115.2(16) 2 .
O4 B1 O3 W2 0.0(13) 2 .
O4 B1 O3 W2 -180.0 . .
O13 W4 O3 B1 -178.6(15) . .
O14 W4 O3 B1 45.9(15) . .
O21 W4 O3 B1 -44.2(15) . .
O10 W4 O3 B1 -130.2(17) . .
O8 W4 O3 B1 131.6(17) . .
O2 W4 O3 B1 -1.4(11) 2 .
O13 W4 O3 O2 -177.2(18) . 2
O14 W4 O3 O2 47.3(11) . 2
O21 W4 O3 O2 -42.7(11) . 2
O10 W4 O3 O2 -128.8(12) . 2
O8 W4 O3 O2 133.0(12) . 2
O13 W4 O3 O1 106(3) . 2
O14 W4 O3 O1 -30(2) . 2
O21 W4 O3 O1 -120(2) . 2
O10 W4 O3 O1 154(2) . 2
O8 W4 O3 O1 55.9(19) . 2
O2 W4 O3 O1 -77(2) 2 2
O13 W4 O3 O4 -102(3) . 2
O14 W4 O3 O4 122(2) . 2
O21 W4 O3 O4 32(2) . 2
O10 W4 O3 O4 -53.9(19) . 2
O8 W4 O3 O4 -152(2) . 2
O2 W4 O3 O4 75(2) 2 2
O13 W4 O3 W3 45(2) . .
O14 W4 O3 W3 -90.1(7) . .
O21 W4 O3 W3 179.8(7) . .
O10 W4 O3 W3 93.8(8) . .
O8 W4 O3 W3 -4.4(6) . .
O2 W4 O3 W3 -137.5(14) 2 .
O13 W4 O3 W2 -45(2) . .
O14 W4 O3 W2 179.4(6) . .
O21 W4 O3 W2 89.3(7) . .
O10 W4 O3 W2 3.3(6) . .
O8 W4 O3 W2 -94.9(8) . .
O2 W4 O3 W2 132.1(13) 2 .
O7 W3 O3 B1 -177.4(15) . .
O9 W3 O3 B1 -48.6(15) . .
O6 W3 O3 B1 126.4(16) . .
O20 W3 O3 B1 40.2(15) 2 .
O8 W3 O3 B1 -133.7(17) . .
O1 W3 O3 B1 -0.2(11) 2 .
O7 W3 O3 O2 -103(3) . 2
O9 W3 O3 O2 26(2) . 2
O6 W3 O3 O2 -159(2) . 2
O20 W3 O3 O2 115(2) 2 2
O8 W3 O3 O2 -59(2) . 2
O1 W3 O3 O2 74(2) 2 2
O7 W3 O3 O1 -177.2(19) . 2
O9 W3 O3 O1 -48.4(11) . 2
O6 W3 O3 O1 126.6(12) . 2
O20 W3 O3 O1 40.4(11) 2 2
O8 W3 O3 O1 -133.5(12) . 2
O7 W3 O3 O4 111(2) . 2
O9 W3 O3 O4 -119.9(18) . 2
O6 W3 O3 O4 55.1(18) . 2
O20 W3 O3 O4 -31.1(19) 2 2
O8 W3 O3 O4 155(2) . 2
O1 W3 O3 O4 -71.5(19) 2 2
O7 W3 O3 W4 -39(2) . .
O9 W3 O3 W4 89.6(7) . .
O6 W3 O3 W4 -95.4(9) . .
O20 W3 O3 W4 178.4(7) 2 .
O8 W3 O3 W4 4.5(6) . .
O1 W3 O3 W4 138.0(14) 2 .
O7 W3 O3 W2 53(2) . .
O9 W3 O3 W2 -178.5(7) . .
O6 W3 O3 W2 -3.5(6) . .
O20 W3 O3 W2 -89.7(7) 2 .
O8 W3 O3 W2 96.4(8) . .
O1 W3 O3 W2 -130.1(13) 2 .
O5 W2 O3 B1 179.7(16) . .
O19B W2 O3 B1 -42.8(16) 2 .
O22B W2 O3 B1 49.6(16) 2 .
O10 W2 O3 B1 133.2(16) . .
O6 W2 O3 B1 -127.4(16) . .
O22A W2 O3 B1 45.4(18) 2 .
O19A W2 O3 B1 -40.7(17) 2 .
O4 W2 O3 B1 0.0(12) 2 .
O5 W2 O3 O2 108(2) . 2
O19B W2 O3 O2 -115(2) 2 2
O22B W2 O3 O2 -22(2) 2 2
O10 W2 O3 O2 61.5(18) . 2
O6 W2 O3 O2 161(2) . 2
O22A W2 O3 O2 -26(2) 2 2
O19A W2 O3 O2 -112(2) 2 2
O4 W2 O3 O2 -71.7(19) 2 2
O5 W2 O3 O1 -111(2) . 2
O19B W2 O3 O1 26.2(19) 2 2
O22B W2 O3 O1 119(2) 2 2
O10 W2 O3 O1 -157.8(19) . 2
O6 W2 O3 O1 -58.4(17) . 2
O22A W2 O3 O1 114.5(19) 2 2
O19A W2 O3 O1 28(2) 2 2
O4 W2 O3 O1 69.0(19) 2 2
O5 W2 O3 O4 180.0 . 2
O19B W2 O3 O4 -42.8(14) 2 2
O22B W2 O3 O4 49.6(14) 2 2
O10 W2 O3 O4 133.3(13) . 2
O6 W2 O3 O4 -127.3(13) . 2
O22A W2 O3 O4 45.5(15) 2 2
O19A W2 O3 O4 -40.7(14) 2 2
O5 W2 O3 W4 43(2) . .
O19B W2 O3 W4 -179.4(11) 2 .
O22B W2 O3 W4 -87.1(11) 2 .
O10 W2 O3 W4 -3.4(6) . .
O6 W2 O3 W4 96.0(8) . .
O22A W2 O3 W4 -91.2(11) 2 .
O19A W2 O3 W4 -177.3(10) 2 .
O4 W2 O3 W4 -136.6(13) 2 .
O5 W2 O3 W3 -50(2) . .
O19B W2 O3 W3 88.0(11) 2 .
O22B W2 O3 W3 -179.6(12) 2 .
O10 W2 O3 W3 -95.9(8) . .
O6 W2 O3 W3 3.5(6) . .
O22A W2 O3 W3 176.3(10) 2 .
O19A W2 O3 W3 90.1(11) 2 .
O4 W2 O3 W3 130.8(14) 2 .
O3 B1 O4 O3 180.0 . 2
O2 B1 O4 O3 -56.7(13) . 2
O2 B1 O4 O3 123.3(13) 2 2
O1 B1 O4 O3 61.7(14) . 2
O1 B1 O4 O3 -118.3(14) 2 2
O3 B1 O4 W2 -180.0 . 2
O3 B1 O4 W2 0.0(13) 2 2
O2 B1 O4 W2 -56.6(17) . 2
O2 B1 O4 W2 123.4(17) 2 2
O1 B1 O4 W2 61.7(18) . 2
O1 B1 O4 W2 -118.3(18) 2 2
O3 B1 O4 W5 56.5(17) . .
O3 B1 O4 W5 -123.5(17) 2 .
O2 B1 O4 W5 179.9(13) . .
O2 B1 O4 W5 -0.1(13) 2 .
O1 B1 O4 W5 -61.8(17) . .
O1 B1 O4 W5 118.2(17) 2 .
O3 B1 O4 W1 -60.3(17) . .
O3 B1 O4 W1 119.7(17) 2 .
O2 B1 O4 W1 63.0(16) . .
O2 B1 O4 W1 -117.0(16) 2 .
O1 B1 O4 W1 -178.7(14) . .
O1 B1 O4 W1 1.3(14) 2 .
O15 W5 O4 B1 -177.5(13) . .
O19B W5 O4 B1 124(2) . .
O16 W5 O4 B1 46.8(15) . .
O12B W5 O4 B1 -118(2) . .
O14 W5 O4 B1 -44.1(15) . .
O19A W5 O4 B1 139.6(18) . .
O12A W5 O4 B1 -134.2(18) . .
O2 W5 O4 B1 0.1(11) 2 .
O15 W5 O4 O3 116(2) . 2
O19B W5 O4 O3 58(2) . 2
O16 W5 O4 O3 -19(2) . 2
O12B W5 O4 O3 176(3) . 2
O14 W5 O4 O3 -110(2) . 2
O19A W5 O4 O3 73(2) . 2
O12A W5 O4 O3 160(3) . 2
O2 W5 O4 O3 -66(2) 2 2
O15 W5 O4 W2 47(2) . 2
O19B W5 O4 W2 -11.6(12) . 2
O16 W5 O4 W2 -88.8(8) . 2
O12B W5 O4 W2 106.6(14) . 2
O14 W5 O4 W2 -179.7(7) . 2
O19A W5 O4 W2 3.9(10) . 2
O12A W5 O4 W2 90.2(12) . 2
O2 W5 O4 W2 -135.5(13) 2 2
O15 W5 O4 W1 -48(2) . .
O19B W5 O4 W1 -106.7(16) . .
O16 W5 O4 W1 176.1(8) . .
O12B W5 O4 W1 11.6(12) . .
O14 W5 O4 W1 85.2(9) . .
O19A W5 O4 W1 -91.1(12) . .
O12A W5 O4 W1 -4.9(11) . .
O2 W5 O4 W1 129.4(14) 2 .
O11 W1 O4 B1 -173.5(12) . .
O12B W1 O4 B1 119(2) . .
O22B W1 O4 B1 -119(2) . .
O18 W1 O4 B1 -46.2(16) 2 .
O9 W1 O4 B1 42.3(16) . .
O12A W1 O4 B1 135.7(19) . .
O22A W1 O4 B1 -136.7(18) . .
O1 W1 O4 B1 -1.1(11) 2 .
O11 W1 O4 O3 -110(2) . 2
O12B W1 O4 O3 -178(3) . 2
O22B W1 O4 O3 -55(2) . 2
O18 W1 O4 O3 17(2) 2 2
O9 W1 O4 O3 106(2) . 2
O12A W1 O4 O3 -161(2) . 2
O22A W1 O4 O3 -73(2) . 2
O1 W1 O4 O3 63(2) 2 2
O11 W1 O4 W2 -40(2) . 2
O12B W1 O4 W2 -108.2(15) . 2
O22B W1 O4 W2 14.4(12) . 2
O18 W1 O4 W2 87.1(8) 2 2
O9 W1 O4 W2 175.6(8) . 2
O12A W1 O4 W2 -91.0(12) . 2
O22A W1 O4 W2 -3.4(11) . 2
O1 W1 O4 W2 132.2(14) 2 2
O11 W1 O4 W5 56(2) . .
O12B W1 O4 W5 -12.3(13) . .
O22B W1 O4 W5 110.3(15) . .
O18 W1 O4 W5 -177.0(8) 2 .
O9 W1 O4 W5 -88.6(9) . .
O12A W1 O4 W5 4.8(11) . .
O22A W1 O4 W5 92.4(12) . .
O1 W1 O4 W5 -132.0(15) 2 .
O7 W3 O6 W2 -156.2(13) . .
O9 W3 O6 W2 22(3) . .
O20 W3 O6 W2 103.3(14) 2 .
O8 W3 O6 W2 -57.7(14) . .
O1 W3 O6 W2 38.6(14) 2 .
O3 W3 O6 W2 6.3(12) . .
O5 W2 O6 W3 156.7(13) . .
O19B W2 O6 W3 -92.1(16) 2 .
O22B W2 O6 W3 -13(3) 2 .
O10 W2 O6 W3 57.6(14) . .
O19A W2 O6 W3 -112.0(15) 2 .
O4 W2 O6 W3 -39.7(14) 2 .
O3 W2 O6 W3 -6.3(12) . .
O7 W3 O8 W4 157.7(12) . .
O9 W3 O8 W4 -104.1(13) . .
O6 W3 O8 W4 58.0(13) . .
O20 W3 O8 W4 -27(3) 2 .
O1 W3 O8 W4 -36.8(13) 2 .
O3 W3 O8 W4 -7.9(11) . .
O13 W4 O8 W3 -155.9(13) . .
O14 W4 O8 W3 104.7(13) . .
O21 W4 O8 W3 22(3) . .
O10 W4 O8 W3 -57.6(13) . .
O2 W4 O8 W3 36.2(13) 2 .
O3 W4 O8 W3 8.0(11) . .
O7 W3 O9 W1 -159.9(16) . .
O6 W3 O9 W1 21(3) . .
O20 W3 O9 W1 -59.6(16) 2 .
O8 W3 O9 W1 101.8(16) . .
O1 W3 O9 W1 3.9(14) 2 .
O3 W3 O9 W1 36.4(16) . .
O11 W1 O9 W3 156.8(15) . .
O12B W1 O9 W3 -94.3(19) . .
O22B W1 O9 W3 -2(3) . .
O18 W1 O9 W3 59.6(16) 2 .
O12A W1 O9 W3 -111.2(17) . .
O4 W1 O9 W3 -36.6(17) . .
O1 W1 O9 W3 -3.9(14) 2 .
O5 W2 O10 W4 -158.6(14) . .
O19B W2 O10 W4 14(3) 2 .
O22B W2 O10 W4 92.6(16) 2 .
O6 W2 O10 W4 -59.3(14) . .
O22A W2 O10 W4 111.3(16) 2 .
O19A W2 O10 W4 40(6) 2 .
O4 W2 O10 W4 36.5(14) 2 .
O3 W2 O10 W4 6.1(12) . .
O13 W4 O10 W2 158.1(14) . .
O14 W4 O10 W2 -19(3) . .
O21 W4 O10 W2 -103.9(14) . .
O8 W4 O10 W2 59.3(14) . .
O2 W4 O10 W2 -36.4(14) 2 .
O3 W4 O10 W2 -6.2(12) . .
O12B W1 O11 Cu1 172.1(16) . .
O22B W1 O11 Cu1 67.3(18) . .
O18 W1 O11 Cu1 -13.4(15) 2 .
O9 W1 O11 Cu1 -102.1(15) . .
O12A W1 O11 Cu1 161.9(17) . .
O22A W1 O11 Cu1 78.8(16) . .
O4 W1 O11 Cu1 114(2) . .
O1 W1 O11 Cu1 -52(3) 2 .
N7 Cu1 O11 W1 -13.4(15) . .
N7 Cu1 O11 W1 166.6(15) 2_556 .
N6 Cu1 O11 W1 76.7(15) . .
N6 Cu1 O11 W1 -103.3(15) 2_556 .
O15 W5 O12A W1 171.0(17) . .
O19B W5 O12A W1 58.8(19) . .
O12B W5 O12A W1 -35(4) . .
O14 W5 O12A W1 -91.3(16) . .
O19A W5 O12A W1 80.1(18) . .
O4 W5 O12A W1 6.4(15) . .
O2 W5 O12A W1 -24.9(19) 2 .
O11 W1 O12A W5 -168.8(16) . .
O12B W1 O12A W5 38(4) . .
O22B W1 O12A W5 -61.6(19) . .
O9 W1 O12A W5 91.3(17) . .
O22A W1 O12A W5 -80.7(18) . .
O4 W1 O12A W5 -6.4(15) . .
O1 W1 O12A W5 24.7(19) 2 .
O15 W5 O19A W2 -169.9(16) . 2
O19B W5 O19A W2 29(3) . 2
O16 W5 O19A W2 90.6(16) . 2
O12B W5 O19A W2 -61.8(18) . 2
O14 W5 O19A W2 -26(7) . 2
O12A W5 O19A W2 -81.3(18) . 2
O4 W5 O19A W2 -5.3(14) . 2
O2 W5 O19A W2 23.0(18) 2 2
O11 W1 O22A W2 171.0(16) . 2
O12B W1 O22A W2 61.3(19) . 2
O22B W1 O22A W2 -40(3) . 2
O18 W1 O22A W2 -91.5(16) 2 2
O12A W1 O22A W2 79.8(17) . 2
O4 W1 O22A W2 4.5(14) . 2
O1 W1 O22A W2 -27.1(18) 2 2
O11 W1 O12B W5 -131(3) . .
O22B W1 O12B W5 -20(3) . .
O18 W1 O12B W5 60(5) 2 .
O9 W1 O12B W5 131(3) . .
O12A W1 O12B W5 -102(6) . .
O22A W1 O12B W5 -42(3) . .
O4 W1 O12B W5 26(3) . .
O1 W1 O12B W5 65(3) 2 .
O15 W5 O12B W1 133(3) . .
O19B W5 O12B W1 19(3) . .
O16 W5 O12B W1 -61(4) . .
O14 W5 O12B W1 -132(3) . .
O19A W5 O12B W1 42(3) . .
O12A W5 O12B W1 106(6) . .
O4 W5 O12B W1 -27(3) . .
O2 W5 O12B W1 -65(3) 2 .
O15 W5 O19B W2 -127(4) . 2
O16 W5 O19B W2 135(4) . 2
O12B W5 O19B W2 -17(4) . 2
O14 W5 O19B W2 56(5) . 2
O19A W5 O19B W2 -106(6) . 2
O12A W5 O19B W2 -38(4) . 2
O4 W5 O19B W2 32(3) . 2
O2 W5 O19B W2 68(4) 2 2
O11 W1 O22B W2 130(3) . 2
O12B W1 O22B W2 17(3) . 2
O18 W1 O22B W2 -135(3) 2 2
O9 W1 O22B W2 -72(4) . 2
O12A W1 O22B W2 38(3) . 2
O22A W1 O22B W2 98(5) . 2
O4 W1 O22B W2 -31(3) . 2
O1 W1 O22B W2 -70(3) 2 2
O13 W4 O14 W5 156.8(13) . .
O21 W4 O14 W5 58.6(13) . .
O10 W4 O14 W5 -26(3) . .
O8 W4 O14 W5 -104.5(14) . .
O2 W4 O14 W5 -7.6(12) 2 .
O3 W4 O14 W5 -38.0(14) . .
O15 W5 O14 W4 -157.0(13) . .
O19B W5 O14 W4 20(3) . .
O16 W5 O14 W4 -57.6(14) . .
O12B W5 O14 W4 95.7(16) . .
O19A W5 O14 W4 59(6) . .
O12A W5 O14 W4 113.9(15) . .
O4 W5 O14 W4 39.5(14) . .
O2 W5 O14 W4 7.4(12) 2 .
O15 W5 O16 W6 157.1(14) . .
O19B W5 O16 W6 -91.3(17) . .
O12B W5 O16 W6 -10(3) . .
O14 W5 O16 W6 59.3(15) . .
O19A W5 O16 W6 -111.3(16) . .
O4 W5 O16 W6 -38.8(16) . .
O2 W5 O16 W6 -5.3(12) 2 .
O17 W6 O16 W5 -157.1(14) . .
O18 W6 O16 W5 24(3) . .
O20 W6 O16 W5 102.6(15) . .
O21 W6 O16 W5 -59.8(14) . .
O1 W6 O16 W5 37.9(15) . .
O2 W6 O16 W5 5.4(13) 2 .
O17 W6 O18 W1 -157.8(16) . 2
O20 W6 O18 W1 -57.4(17) . 2
O16 W6 O18 W1 21(3) . 2
O21 W6 O18 W1 104.4(17) . 2
O1 W6 O18 W1 5.8(15) . 2
O2 W6 O18 W1 38.2(17) 2 2
O17 W6 O20 W3 156.4(14) . 2
O18 W6 O20 W3 56.4(15) . 2
O16 W6 O20 W3 -103.8(15) . 2
O21 W6 O20 W3 -29(3) . 2
O1 W6 O20 W3 -8.4(13) . 2
O2 W6 O20 W3 -36.8(14) 2 2
O13 W4 O21 W6 -160.9(12) . .
O14 W4 O21 W6 -61.3(12) . .
O10 W4 O21 W6 100.7(12) . .
O8 W4 O21 W6 21(3) . .
O2 W4 O21 W6 6.0(10) 2 .
O3 W4 O21 W6 34.1(12) . .
O17 W6 O21 W4 160.1(12) . .
O18 W6 O21 W4 -99.6(13) . .
O20 W6 O21 W4 -15(3) . .
O16 W6 O21 W4 60.2(12) . .
O1 W6 O21 W4 -33.3(12) . .
O2 W6 O21 W4 -5.9(10) 2 .
